data_4328197
loop_
_publ_author_name
'Zakariae Amghouz'
'Santiago Garc\'ia-Granda'
'Jos\'e R. Garc\'ia'
'Rute A. S. Ferreira'
'Lu\'is Mafra'
'Luis D. Carlos'
'Jo\~ao Rocha'

_publ_contact_author_address
;
Departamentos de Qu\'imica F\'isica y Anal\'itica 
y Qu\'imica Org\'anica e Inorg\'anica
Universidad de Oviedo
Juli\'an Claver\'ia 8, 33006  
Oviedo, Spain 
;
_publ_contact_author_email amghouz.uo@uniovi.es
_publ_contact_author_fax 0034985103446
_publ_contact_author_name 'Amghouz, Z.'
_publ_contact_author_phone 0034985105753
_publ_section_title
;
 Series of Metal Organic Frameworks Assembled from Ln(III), Na(I), and
 Chiral Flexible-Achiral Rigid Dicarboxylates Exhibiting Tunable UV-vis-IR
 Light Emission
;
_journal_name_full 'Inorganic Chemistry'
_journal_page_first 1703
_journal_page_last 1716
_journal_paper_doi 10.1021/ic202020z
_journal_volume 51
_journal_year 2012
_chemical_absolute_configuration ad
_chemical_formula_moiety 'C12 H12 Eu Na O12'
_chemical_formula_sum 'C12 H12 Eu Na O12'
_chemical_formula_weight 523.18
_chemical_name_systematic
;
 ?
;
_space_group_IT_number 20
_symmetry_cell_setting orthorhombic
_symmetry_space_group_name_Hall 'C 2c 2'
_symmetry_space_group_name_H-M 'C 2 2 21'
_atom_sites_solution_hydrogens geom
_atom_sites_solution_primary direct
_atom_sites_solution_secondary difmap
_audit_conform_dict_location ftp://ftp.iucr.org/pub/cif_core.dic
_audit_conform_dict_name cif_core.dic
_audit_conform_dict_version 2.4
_audit_creation_date 2010-04-20T16:45:07-00:00
_audit_creation_method 'WinGX routine CIF_UPDATE'
_cell_angle_alpha 90
_cell_angle_beta 90
_cell_angle_gamma 90
_cell_formula_units_Z 4
_cell_length_a 6.9287(3)
_cell_length_b 30.460(2)
_cell_length_c 7.5611(4)
_cell_measurement_reflns_used 1979
_cell_measurement_temperature 293(2)
_cell_measurement_theta_max 71.9455
_cell_measurement_theta_min 2.8966
_cell_volume 1595.76(15)
_computing_cell_refinement
;
        CrysAlisPro, Oxford Diffraction Ltd.,
        Version 1.171.33.41 (release 06-05-2009 CrysAlis171 .NET)
        (compiled May  6 2009,17:20:42)
;
_computing_data_collection
;
        CrysAlisPro, Oxford Diffraction Ltd.,
        Version 1.171.33.41 (release 06-05-2009 CrysAlis171 .NET)
        (compiled May  6 2009,17:20:42)
;
_computing_data_reduction
;
        CrysAlisPro, Oxford Diffraction Ltd.,
        Version 1.171.33.41 (release 06-05-2009 CrysAlis171 .NET)
        (compiled May  6 2009,17:20:42)
;
_computing_structure_refinement 'SHELXL-97 (Sheldrick, 1997)'
_computing_structure_solution 'SIR2004 (Burla et al., 2005)'
_diffrn_ambient_temperature 293(2)
_diffrn_detector_area_resol_mean 8.264
_diffrn_measured_fraction_theta_full 0.995
_diffrn_measured_fraction_theta_max 0.995
_diffrn_measurement_device_type 'Xcalibur, Onyx, Nova'
_diffrn_measurement_method '\w scans'
_diffrn_orient_matrix_UB_11 0.1780048799
_diffrn_orient_matrix_UB_12 0.0213748939
_diffrn_orient_matrix_UB_13 -0.0865066217
_diffrn_orient_matrix_UB_21 -0.0969157951
_diffrn_orient_matrix_UB_22 0.0453240331
_diffrn_orient_matrix_UB_23 0.0147602035
_diffrn_orient_matrix_UB_31 0.0912789431
_diffrn_orient_matrix_UB_32 0.0065184937
_diffrn_orient_matrix_UB_33 0.1838563505
_diffrn_radiation_monochromator mirror
_diffrn_radiation_type 'Cu K\a'
_diffrn_radiation_wavelength 1.5418
_diffrn_reflns_av_R_equivalents 0.0495
_diffrn_reflns_av_unetI/netI 0.0507
_diffrn_reflns_limit_h_max 8
_diffrn_reflns_limit_h_min -8
_diffrn_reflns_limit_k_max 21
_diffrn_reflns_limit_k_min -37
_diffrn_reflns_limit_l_max 9
_diffrn_reflns_limit_l_min -6
_diffrn_reflns_number 2939
_diffrn_reflns_theta_full 72.2
_diffrn_reflns_theta_max 71.9455
_diffrn_reflns_theta_min 2.8966
_exptl_absorpt_coefficient_mu 28.979
_exptl_absorpt_correction_T_max 0.772
_exptl_absorpt_correction_T_min 0.223
_exptl_absorpt_correction_type refdelf
_exptl_absorpt_process_details
;
        Parkin S,Moezzi B & Hope H, (1995) J. Appl. Cryst. 28, 53-56
        cubic fit to sin(theta)/lambda - 24 parameters
;
_exptl_crystal_colour colourless
_exptl_crystal_density_diffrn 2.178
_exptl_crystal_description needele
_exptl_crystal_F_000 1016
_exptl_crystal_size_max 0.1697
_exptl_crystal_size_mid 0.0143
_exptl_crystal_size_min 0.0097
_refine_diff_density_max 2.017
_refine_diff_density_min -1.115
_refine_diff_density_rms 0.159
_refine_ls_abs_structure_details 'Flack H D (1983), Acta Cryst. A39, 876-881'
_refine_ls_abs_structure_Flack -0.024(14)
_refine_ls_extinction_method none
_refine_ls_goodness_of_fit_ref 1.131
_refine_ls_hydrogen_treatment mixed
_refine_ls_matrix_type full
_refine_ls_number_parameters 133
_refine_ls_number_reflns 1556
_refine_ls_number_restraints 3
_refine_ls_restrained_S_all 1.129
_refine_ls_R_factor_all 0.0549
_refine_ls_R_factor_gt 0.05
_refine_ls_shift/su_max 0
_refine_ls_shift/su_mean 0
_refine_ls_structure_factor_coef Fsqd
_refine_ls_weighting_details 'calc w=1/[\s^2^(Fo^2^)+(0.0934P)^2^+2.5345P] where P=(Fo^2^+2Fc^2^)/3'
_refine_ls_weighting_scheme calc
_refine_ls_wR_factor_gt 0.1366
_refine_ls_wR_factor_ref 0.1393
_reflns_number_gt 1401
_reflns_number_total 1556
_reflns_threshold_expression >2sigma(I)
_cod_data_source_file ic202020z_si_002_04.cif
_cod_data_source_block Za5
_cod_original_cell_volume 1595.8(1)
_cod_database_code 4328197

loop_
_symmetry_equiv_pos_as_xyz
'x, y, z'
'-x, -y, z+1/2'
'x, -y, -z'
'-x, y, -z+1/2'
'x+1/2, y+1/2, z'
'-x+1/2, -y+1/2, z+1/2'
'x+1/2, -y+1/2, -z'
'-x+1/2, y+1/2, -z+1/2'

loop_
_atom_site_label
_atom_site_type_symbol
_atom_site_fract_x
_atom_site_fract_y
_atom_site_fract_z
_atom_site_U_iso_or_equiv
_atom_site_adp_type
_atom_site_occupancy
_atom_site_symmetry_multiplicity
_atom_site_calc_flag
_atom_site_refinement_flags
Eu1 Eu 0.5 0.19574(2) 0.25 0.0242(2) Uani 1 2 d S
Na1 Na 0 0.14061(18) 0.25 0.0446(12) Uani 1 2 d S
C5 C 0.5 -0.0359(4) 0.25 0.032(2) Uani 1 2 d S
O1 O 0.3421(8) 0.1248(2) 0.2549(17) 0.0371(13) Uani 1 1 d .
C1 C 0.5 0.1043(4) 0.25 0.032(2) Uani 1 2 d S
C2 C 0.5 0.0556(4) 0.25 0.033(2) Uani 1 2 d S
O4 O 0.1844(10) 0.2106(2) 0.3298(9) 0.0326(14) Uani 1 1 d .
O6 O -0.0055(18) 0.1039(4) -0.0166(12) 0.071(3) Uani 1 1 d D
C3 C 0.3293(15) 0.0325(3) 0.252(4) 0.058(3) Uani 1 1 d .
H3 H 0.2125 0.0475 0.2565 0.07 Uiso 1 1 calc R
C4 C 0.3301(16) -0.0130(4) 0.247(4) 0.064(4) Uani 1 1 d .
H4 H 0.2138 -0.0282 0.2406 0.077 Uiso 1 1 calc R
C6 C 0.5 -0.0850(4) 0.25 0.033(2) Uani 1 2 d S
O2 O 0.6523(11) -0.1049(2) 0.2905(11) 0.044(2) Uani 1 1 d .
O5 O 0.4565(10) 0.2588(2) 0.0650(9) 0.0335(17) Uani 1 1 d .
O3 O 0.4280(11) 0.1800(2) -0.0601(9) 0.0337(15) Uani 1 1 d D
C8 C 0.3923(13) 0.2575(3) -0.0872(11) 0.0268(18) Uani 1 1 d .
C7 C 0.4101(14) 0.2144(3) -0.1898(11) 0.0272(18) Uani 1 1 d .
H7 H 0.298(16) 0.212(3) -0.24(2) 0.033 Uiso 1 1 d .
H3O H 0.382(16) 0.157(2) -0.104(15) 0.033 Uiso 1 1 d D
H6A H 0.123(6) 0.096(4) -0.053(11) 0.033 Uiso 1 1 d D
H6B H -0.095(10) 0.105(4) -0.115(8) 0.033 Uiso 1 1 d D

loop_
_atom_site_aniso_label
_atom_site_aniso_U_11
_atom_site_aniso_U_22
_atom_site_aniso_U_33
_atom_site_aniso_U_23
_atom_site_aniso_U_13
_atom_site_aniso_U_12
Eu1 0.0240(3) 0.0246(3) 0.0241(3) 0 0.0006(5) 0
Na1 0.031(3) 0.044(3) 0.059(3) 0 -0.001(4) 0
C5 0.043(6) 0.020(5) 0.033(5) 0 0.001(9) 0
O1 0.025(3) 0.030(3) 0.057(4) -0.002(4) 0.002(4) -0.002(2)
C1 0.036(6) 0.031(6) 0.030(5) 0 0.012(8) 0
C2 0.037(6) 0.030(6) 0.032(5) 0 -0.006(8) 0
O4 0.033(4) 0.031(3) 0.034(3) -0.003(3) -0.002(3) -0.001(3)
O6 0.041(4) 0.113(8) 0.059(5) -0.022(5) 0.006(6) -0.001(8)
C3 0.034(5) 0.036(5) 0.105(9) -0.005(9) -0.003(10) 0.002(4)
C4 0.038(5) 0.034(5) 0.120(11) 0.015(10) -0.004(11) -0.005(4)
C6 0.039(6) 0.025(5) 0.035(5) 0 -0.007(8) 0
O2 0.039(4) 0.030(3) 0.063(6) 0.006(3) -0.009(3) 0.002(3)
O5 0.038(5) 0.030(3) 0.033(3) 0.000(2) 0.003(3) 0.000(3)
O3 0.039(4) 0.026(3) 0.036(3) 0.005(3) -0.003(3) -0.004(3)
C8 0.024(4) 0.035(5) 0.022(4) 0.007(3) 0.001(3) 0.004(4)
C7 0.026(4) 0.036(5) 0.020(3) 0.006(3) -0.002(3) 0.001(4)

loop_
_atom_type_symbol
_atom_type_description
_atom_type_scat_dispersion_real
_atom_type_scat_dispersion_imag
_atom_type_scat_source
C C 0.0181 0.0091 'International Tables Vol C Tables 4.2.6.8 and 6.1.1.4'
H H 0 0 'International Tables Vol C Tables 4.2.6.8 and 6.1.1.4'
O O 0.0492 0.0322 'International Tables Vol C Tables 4.2.6.8 and 6.1.1.4'
Na Na 0.1353 0.1239 'International Tables Vol C Tables 4.2.6.8 and 6.1.1.4'
Eu Eu -8.9294 11.1857 'International Tables Vol C Tables 4.2.6.8 and 6.1.1.4'

loop_
_geom_angle_atom_site_label_1
_geom_angle_atom_site_label_2
_geom_angle_atom_site_label_3
_geom_angle
_geom_angle_site_symmetry_1
_geom_angle_site_symmetry_3
O4 Eu1 O4 157.5(4) 4_655 .
O4 Eu1 O5 82.9(2) 4_655 4_655
O4 Eu1 O5 79.0(2) . 4_655
O4 Eu1 O5 79.0(2) 4_655 .
O4 Eu1 O5 82.9(2) . .
O5 Eu1 O5 73.3(3) 4_655 .
O4 Eu1 O1 127.3(2) 4_655 .
O4 Eu1 O1 75.1(2) . .
O5 Eu1 O1 139.8(3) 4_655 .
O5 Eu1 O1 131.9(3) . .
O4 Eu1 O1 75.1(2) 4_655 4_655
O4 Eu1 O1 127.3(2) . 4_655
O5 Eu1 O1 131.9(3) 4_655 4_655
O5 Eu1 O1 139.8(3) . 4_655
O1 Eu1 O1 53.7(3) . 4_655
O4 Eu1 O3 95.5(2) 4_655 4_655
O4 Eu1 O3 88.9(2) . 4_655
O5 Eu1 O3 64.6(2) 4_655 4_655
O5 Eu1 O3 138.0(2) . 4_655
O1 Eu1 O3 84.4(3) . 4_655
O1 Eu1 O3 75.4(3) 4_655 4_655
O4 Eu1 O3 88.9(2) 4_655 .
O4 Eu1 O3 95.5(2) . .
O5 Eu1 O3 138.0(2) 4_655 .
O5 Eu1 O3 64.6(2) . .
O1 Eu1 O3 75.4(3) . .
O1 Eu1 O3 84.4(3) 4_655 .
O3 Eu1 O3 157.4(3) 4_655 .
O4 Eu1 C1 101.27(18) 4_655 .
O4 Eu1 C1 101.28(18) . .
O5 Eu1 C1 143.33(16) 4_655 .
O5 Eu1 C1 143.33(16) . .
O1 Eu1 C1 26.87(14) . .
O1 Eu1 C1 26.87(14) 4_655 .
O3 Eu1 C1 78.71(16) 4_655 .
O3 Eu1 C1 78.71(16) . .
O4 Eu1 C8 82.8(2) 4_655 4_655
O4 Eu1 C8 84.2(2) . 4_655
O5 Eu1 C8 18.3(2) 4_655 4_655
O5 Eu1 C8 91.3(2) . 4_655
O1 Eu1 C8 127.4(3) . 4_655
O1 Eu1 C8 115.1(3) 4_655 4_655
O3 Eu1 C8 46.8(2) 4_655 4_655
O3 Eu1 C8 155.7(2) . 4_655
C1 Eu1 C8 125.28(17) . 4_655
O4 Eu1 C8 84.2(2) 4_655 .
O4 Eu1 C8 82.8(2) . .
O5 Eu1 C8 91.3(2) 4_655 .
O5 Eu1 C8 18.3(2) . .
O1 Eu1 C8 115.1(3) . .
O1 Eu1 C8 127.4(3) 4_655 .
O3 Eu1 C8 155.7(2) 4_655 .
O3 Eu1 C8 46.8(2) . .
C1 Eu1 C8 125.28(17) . .
C8 Eu1 C8 109.4(3) 4_655 .
O4 Eu1 Na1 159.38(19) 4_655 .
O4 Eu1 Na1 40.06(18) . .
O5 Eu1 Na1 117.59(17) 4_655 .
O5 Eu1 Na1 103.69(17) . .
O1 Eu1 Na1 37.29(16) . .
O1 Eu1 Na1 90.99(16) 4_655 .
O3 Eu1 Na1 95.64(18) 4_655 .
O3 Eu1 Na1 74.38(17) . .
C1 Eu1 Na1 64.14(8) . .
C8 Eu1 Na1 117.28(16) 4_655 .
C8 Eu1 Na1 92.61(17) . .
O6 Na1 O6 122.0(6) . 4
O6 Na1 O1 86.2(4) . .
O6 Na1 O1 82.7(4) 4 .
O6 Na1 O1 82.7(4) . 4
O6 Na1 O1 86.2(4) 4 4
O1 Na1 O1 157.1(4) . 4
O6 Na1 O4 100.9(4) . 4
O6 Na1 O4 128.2(4) 4 4
O1 Na1 O4 131.2(3) . 4
O1 Na1 O4 70.9(2) 4 4
O6 Na1 O4 128.2(4) . .
O6 Na1 O4 100.9(4) 4 .
O1 Na1 O4 70.9(2) . .
O1 Na1 O4 131.2(3) 4 .
O4 Na1 O4 67.1(4) 4 .
O6 Na1 Eu1 101.3(3) . 1_455
O6 Na1 Eu1 103.1(3) 4 1_455
O1 Na1 Eu1 165.6(3) . 1_455
O1 Na1 Eu1 37.35(15) 4 1_455
O4 Na1 Eu1 35.60(16) 4 1_455
O4 Na1 Eu1 94.9(2) . 1_455
O6 Na1 Eu1 103.1(3) . .
O6 Na1 Eu1 101.3(3) 4 .
O1 Na1 Eu1 37.35(15) . .
O1 Na1 Eu1 165.6(3) 4 .
O4 Na1 Eu1 94.9(2) 4 .
O4 Na1 Eu1 35.60(16) . .
Eu1 Na1 Eu1 128.28(15) 1_455 .
C4 C5 C4 118.7(12) 4_655 .
C4 C5 C6 120.7(6) 4_655 .
C4 C5 C6 120.7(6) . .
C1 O1 Na1 161.6(6) . .
C1 O1 Eu1 92.8(6) . .
Na1 O1 Eu1 105.4(3) . .
O1 C1 O1 120.7(11) 4_655 .
O1 C1 C2 119.7(5) 4_655 .
O1 C1 C2 119.7(5) . .
O1 C1 Eu1 60.3(5) 4_655 .
O1 C1 Eu1 60.3(5) . .
C2 C1 Eu1 180 . .
C3 C2 C3 118.5(12) . 4_655
C3 C2 C1 120.7(6) . .
C3 C2 C1 120.7(6) 4_655 .
C8 O4 Eu1 132.2(6) 6 .
C8 O4 Na1 123.0(6) 6 .
Eu1 O4 Na1 104.3(3) . .
Na1 O6 H6A 111(6) . .
Na1 O6 H6B 132(6) . .
H6A O6 H6B 112(5) . .
C2 C3 C4 120.5(10) . .
C2 C3 H3 119.8 . .
C4 C3 H3 119.8 . .
C5 C4 C3 120.9(10) . .
C5 C4 H4 119.6 . .
C3 C4 H4 119.6 . .
O2 C6 O2 122.4(12) . 4_655
O2 C6 C5 118.8(6) . .
O2 C6 C5 118.8(6) 4_655 .
C8 O5 Eu1 124.2(6) . .
C7 O3 Eu1 121.9(6) . .
C7 O3 H3O 107(9) . .
Eu1 O3 H3O 129(9) . .
O5 C8 O4 125.7(9) . 6_554
O5 C8 C7 118.2(8) . .
O4 C8 C7 116.1(8) 6_554 .
O4 C8 Eu1 157.3(6) 6_554 .
C7 C8 Eu1 83.3(5) . .
O3 C7 C8 106.6(7) . .
O3 C7 C7 109.4(7) . 4_654
C8 C7 C7 111.4(6) . 4_654
O3 C7 H7 108(8) . .
C8 C7 H7 104(8) . .
C7 C7 H7 117(10) 4_654 .

loop_
_geom_bond_atom_site_label_1
_geom_bond_atom_site_label_2
_geom_bond_distance
_geom_bond_site_symmetry_2
Eu1 O4 2.313(7) 4_655
Eu1 O4 2.313(7) .
Eu1 O5 2.396(6) 4_655
Eu1 O5 2.396(6) .
Eu1 O1 2.422(6) .
Eu1 O1 2.422(6) 4_655
Eu1 O3 2.444(7) 4_655
Eu1 O3 2.444(7) .
Eu1 C1 2.784(12) .
Eu1 C8 3.255(8) 4_655
Eu1 C8 3.255(8) .
Na1 O6 2.306(9) .
Na1 O6 2.306(9) 4
Na1 O1 2.419(6) .
Na1 O1 2.419(6) 4
Na1 O4 2.557(8) 4
C5 C4 1.369(12) 4_655
C5 C4 1.369(12) .
C5 C6 1.495(15) .
O1 C1 1.260(8) .
C1 O1 1.260(8) 4_655
C1 C2 1.484(17) .
C2 C3 1.376(12) .
C2 C3 1.377(12) 4_655
O4 C8 1.274(12) 6
O6 H6A 0.96(5) .
O6 H6B 0.97(6) .
C3 C4 1.388(15) .
C3 H3 0.93 .
C4 H4 0.93 .
C6 O2 1.254(9) .
C6 O2 1.254(9) 4_655
O5 C8 1.235(11) .
O3 C7 1.440(11) .
O3 H3O 0.84(7) .
C8 O4 1.274(12) 6_554
C8 C7 1.529(14) .
C7 C7 1.543(18) 4_654
C7 H7 0.88(13) .

loop_
_geom_torsion_atom_site_label_1
_geom_torsion_atom_site_label_2
_geom_torsion_atom_site_label_3
_geom_torsion_atom_site_label_4
_geom_torsion
_geom_torsion_site_symmetry_1
_geom_torsion_site_symmetry_4
O4 Eu1 Na1 O6 -16.1(6) 4_655 .
O4 Eu1 Na1 O6 140.0(4) . .
O5 Eu1 Na1 O6 157.3(4) 4_655 .
O5 Eu1 Na1 O6 79.2(4) . .
O1 Eu1 Na1 O6 -65.3(6) . .
O1 Eu1 Na1 O6 -63.0(5) 4_655 .
O3 Eu1 Na1 O6 -138.4(4) 4_655 .
O3 Eu1 Na1 O6 21.0(4) . .
C1 Eu1 Na1 O6 -63.9(3) . .
C8 Eu1 Na1 O6 178.0(4) 4_655 .
C8 Eu1 Na1 O6 64.5(4) . .
O4 Eu1 Na1 O6 110.9(6) 4_655 4
O4 Eu1 Na1 O6 -93.0(4) . 4
O5 Eu1 Na1 O6 -75.7(4) 4_655 4
O5 Eu1 Na1 O6 -153.8(4) . 4
O1 Eu1 Na1 O6 61.6(6) . 4
O1 Eu1 Na1 O6 64.0(4) 4_655 4
O3 Eu1 Na1 O6 -11.4(4) 4_655 4
O3 Eu1 Na1 O6 147.9(4) . 4
C1 Eu1 Na1 O6 63.1(3) . 4
C8 Eu1 Na1 O6 -55.1(4) 4_655 4
C8 Eu1 Na1 O6 -168.6(4) . 4
O4 Eu1 Na1 O1 49.3(7) 4_655 .
O4 Eu1 Na1 O1 -154.6(6) . .
O5 Eu1 Na1 O1 -137.3(5) 4_655 .
O5 Eu1 Na1 O1 144.5(5) . .
O1 Eu1 Na1 O1 2.3(8) 4_655 .
O3 Eu1 Na1 O1 -73.1(5) 4_655 .
O3 Eu1 Na1 O1 86.3(5) . .
C1 Eu1 Na1 O1 1.5(5) . .
C8 Eu1 Na1 O1 -116.7(5) 4_655 .
C8 Eu1 Na1 O1 129.8(5) . .
O4 Eu1 Na1 O1 -128.7(13) 4_655 4
O4 Eu1 Na1 O1 27.5(12) . 4
O5 Eu1 Na1 O1 44.8(12) 4_655 4
O5 Eu1 Na1 O1 -33.4(12) . 4
O1 Eu1 Na1 O1 -177.9(7) . 4
O1 Eu1 Na1 O1 -175.6(15) 4_655 4
O3 Eu1 Na1 O1 109.0(12) 4_655 4
O3 Eu1 Na1 O1 -91.6(12) . 4
C1 Eu1 Na1 O1 -176.4(12) . 4
C8 Eu1 Na1 O1 65.4(12) 4_655 4
C8 Eu1 Na1 O1 -48.1(12) . 4
O4 Eu1 Na1 O4 -118.5(6) 4_655 4
O4 Eu1 Na1 O4 37.6(4) . 4
O5 Eu1 Na1 O4 54.9(2) 4_655 4
O5 Eu1 Na1 O4 -23.2(2) . 4
O1 Eu1 Na1 O4 -167.8(5) . 4
O1 Eu1 Na1 O4 -165.4(3) 4_655 4
O3 Eu1 Na1 O4 119.2(2) 4_655 4
O3 Eu1 Na1 O4 -81.5(2) . 4
C1 Eu1 Na1 O4 -166.30(17) . 4
C8 Eu1 Na1 O4 75.5(2) 4_655 4
C8 Eu1 Na1 O4 -38.0(2) . 4
O4 Eu1 Na1 O4 -156.1(5) 4_655 .
O5 Eu1 Na1 O4 17.3(3) 4_655 .
O5 Eu1 Na1 O4 -60.8(3) . .
O1 Eu1 Na1 O4 154.6(6) . .
O1 Eu1 Na1 O4 157.0(4) 4_655 .
O3 Eu1 Na1 O4 81.6(3) 4_655 .
O3 Eu1 Na1 O4 -119.1(3) . .
C1 Eu1 Na1 O4 156.1(3) . .
C8 Eu1 Na1 O4 37.9(3) 4_655 .
C8 Eu1 Na1 O4 -75.6(3) . .
O4 Eu1 Na1 Eu1 -132.2(5) 4_655 1_455
O4 Eu1 Na1 Eu1 23.9(3) . 1_455
O5 Eu1 Na1 Eu1 41.20(18) 4_655 1_455
O5 Eu1 Na1 Eu1 -36.93(16) . 1_455
O1 Eu1 Na1 Eu1 178.5(5) . 1_455
O1 Eu1 Na1 Eu1 -179.1(3) 4_655 1_455
O3 Eu1 Na1 Eu1 105.46(16) 4_655 1_455
O3 Eu1 Na1 Eu1 -95.19(18) . 1_455
C1 Eu1 Na1 Eu1 180 . 1_455
C8 Eu1 Na1 Eu1 61.82(19) 4_655 1_455
C8 Eu1 Na1 Eu1 -51.65(16) . 1_455
O6 Na1 O1 C1 -53(3) . .
O6 Na1 O1 C1 70(3) 4 .
O1 Na1 O1 C1 8(3) 4 .
O4 Na1 O1 C1 -154(2) 4 .
O4 Na1 O1 C1 174(3) . .
Eu1 Na1 O1 C1 -175.4(15) 1_455 .
Eu1 Na1 O1 C1 -171(3) . .
O6 Na1 O1 Eu1 117.5(5) . .
O6 Na1 O1 Eu1 -119.6(5) 4 .
O1 Na1 O1 Eu1 178.7(4) 4 .
O4 Na1 O1 Eu1 16.3(7) 4 .
O4 Na1 O1 Eu1 -15.3(3) . .
Eu1 Na1 O1 Eu1 -4.6(15) 1_455 .
O4 Eu1 O1 C1 16.7(8) 4_655 .
O4 Eu1 O1 C1 -166.3(7) . .
O5 Eu1 O1 C1 -114.5(5) 4_655 .
O5 Eu1 O1 C1 127.9(5) . .
O1 Eu1 O1 C1 0 4_655 .
O3 Eu1 O1 C1 -76.0(6) 4_655 .
O3 Eu1 O1 C1 93.8(6) . .
C8 Eu1 O1 C1 -95.8(6) 4_655 .
C8 Eu1 O1 C1 119.2(6) . .
Na1 Eu1 O1 C1 177.1(10) . .
O4 Eu1 O1 Na1 -160.4(3) 4_655 .
O4 Eu1 O1 Na1 16.6(4) . .
O5 Eu1 O1 Na1 68.4(6) 4_655 .
O5 Eu1 O1 Na1 -49.2(6) . .
O1 Eu1 O1 Na1 -177.1(10) 4_655 .
O3 Eu1 O1 Na1 106.9(4) 4_655 .
O3 Eu1 O1 Na1 -83.3(4) . .
C1 Eu1 O1 Na1 -177.1(10) . .
C8 Eu1 O1 Na1 87.1(5) 4_655 .
C8 Eu1 O1 Na1 -57.9(5) . .
Na1 O1 C1 O1 171(3) . 4_655
Eu1 O1 C1 O1 0 . 4_655
Na1 O1 C1 C2 -9(3) . .
Eu1 O1 C1 C2 180 . .
Na1 O1 C1 Eu1 171(3) . .
O4 Eu1 C1 O1 13.5(7) 4_655 4_655
O4 Eu1 C1 O1 -166.5(7) . 4_655
O5 Eu1 C1 O1 -79.8(7) 4_655 4_655
O5 Eu1 C1 O1 100.2(7) . 4_655
O1 Eu1 C1 O1 180 . 4_655
O3 Eu1 C1 O1 -79.9(7) 4_655 4_655
O3 Eu1 C1 O1 100.1(7) . 4_655
C8 Eu1 C1 O1 -75.6(7) 4_655 4_655
C8 Eu1 C1 O1 104.4(7) . 4_655
Na1 Eu1 C1 O1 178.0(7) . 4_655
O4 Eu1 C1 O1 -166.5(7) 4_655 .
O4 Eu1 C1 O1 13.5(7) . .
O5 Eu1 C1 O1 100.2(7) 4_655 .
O5 Eu1 C1 O1 -79.8(7) . .
O1 Eu1 C1 O1 180 4_655 .
O3 Eu1 C1 O1 100.1(7) 4_655 .
O3 Eu1 C1 O1 -79.9(7) . .
C8 Eu1 C1 O1 104.4(7) 4_655 .
C8 Eu1 C1 O1 -75.6(7) . .
Na1 Eu1 C1 O1 -2.0(7) . .
O1 C1 C2 C3 -178.7(16) 4_655 .
O1 C1 C2 C3 1.3(16) . .
O1 C1 C2 C3 1.3(16) 4_655 4_655
O1 C1 C2 C3 -178.7(16) . 4_655
O4 Eu1 O4 C8 -29.4(8) 4_655 6
O5 Eu1 O4 C8 8.0(8) 4_655 6
O5 Eu1 O4 C8 -66.4(8) . 6
O1 Eu1 O4 C8 156.8(9) . 6
O1 Eu1 O4 C8 143.0(8) 4_655 6
O3 Eu1 O4 C8 72.3(8) 4_655 6
O3 Eu1 O4 C8 -129.9(8) . 6
C1 Eu1 O4 C8 150.6(8) . 6
C8 Eu1 O4 C8 25.7(9) 4_655 6
C8 Eu1 O4 C8 -84.8(7) . 6
Na1 Eu1 O4 C8 172.4(10) . 6
O4 Eu1 O4 Na1 158.2(3) 4_655 .
O5 Eu1 O4 Na1 -164.4(3) 4_655 .
O5 Eu1 O4 Na1 121.2(3) . .
O1 Eu1 O4 Na1 -15.6(3) . .
O1 Eu1 O4 Na1 -29.4(5) 4_655 .
O3 Eu1 O4 Na1 -100.1(3) 4_655 .
O3 Eu1 O4 Na1 57.7(3) . .
C1 Eu1 O4 Na1 -21.8(3) . .
C8 Eu1 O4 Na1 -146.7(3) 4_655 .
C8 Eu1 O4 Na1 102.8(3) . .
O6 Na1 O4 C8 133.9(8) . 6
O6 Na1 O4 C8 -79.0(8) 4 6
O1 Na1 O4 C8 -157.3(8) . 6
O1 Na1 O4 C8 15.5(9) 4 6
O4 Na1 O4 C8 48.0(6) 4 6
Eu1 Na1 O4 C8 25.3(7) 1_455 6
Eu1 Na1 O4 C8 -173.3(9) . 6
O6 Na1 O4 Eu1 -52.8(5) . .
O6 Na1 O4 Eu1 94.3(4) 4 .
O1 Na1 O4 Eu1 16.0(3) . .
O1 Na1 O4 Eu1 -171.2(4) 4 .
O4 Na1 O4 Eu1 -138.7(4) 4 .
Eu1 Na1 O4 Eu1 -161.4(2) 1_455 .
C3 C2 C3 C4 -1.9(19) 4_655 .
C1 C2 C3 C4 178(2) . .
C4 C5 C4 C3 -2(2) 4_655 .
C6 C5 C4 C3 178(2) . .
C2 C3 C4 C5 4(4) . .
C4 C5 C6 O2 14.9(15) 4_655 .
C4 C5 C6 O2 -165.1(15) . .
C4 C5 C6 O2 -165.1(15) 4_655 4_655
C4 C5 C6 O2 14.9(15) . 4_655
O4 Eu1 O5 C8 105.1(7) 4_655 .
O4 Eu1 O5 C8 -88.5(7) . .
O5 Eu1 O5 C8 -169.2(9) 4_655 .
O1 Eu1 O5 C8 -25.8(8) . .
O1 Eu1 O5 C8 54.4(8) 4_655 .
O3 Eu1 O5 C8 -168.9(6) 4_655 .
O3 Eu1 O5 C8 11.0(7) . .
C1 Eu1 O5 C8 10.8(9) . .
C8 Eu1 O5 C8 -172.5(6) 4_655 .
Na1 Eu1 O5 C8 -54.0(7) . .
O4 Eu1 O3 C7 -74.4(7) 4_655 .
O4 Eu1 O3 C7 83.5(7) . .
O5 Eu1 O3 C7 3.8(8) 4_655 .
O5 Eu1 O3 C7 4.0(6) . .
O1 Eu1 O3 C7 156.5(7) . .
O1 Eu1 O3 C7 -149.5(7) 4_655 .
O3 Eu1 O3 C7 -176.1(7) 4_655 .
C1 Eu1 O3 C7 -176.1(7) . .
C8 Eu1 O3 C7 -4.6(10) 4_655 .
C8 Eu1 O3 C7 8.7(6) . .
Na1 Eu1 O3 C7 117.9(7) . .
Eu1 O5 C8 O4 158.5(7) . 6_554
Eu1 O5 C8 C7 -23.5(11) . .
O4 Eu1 C8 O5 -72.3(7) 4_655 .
O4 Eu1 C8 O5 89.2(7) . .
O5 Eu1 C8 O5 10.4(8) 4_655 .
O1 Eu1 C8 O5 159.0(7) . .
O1 Eu1 C8 O5 -138.7(7) 4_655 .
O3 Eu1 C8 O5 18.2(11) 4_655 .
O3 Eu1 C8 O5 -166.3(8) . .
C1 Eu1 C8 O5 -172.1(6) . .
C8 Eu1 C8 O5 7.9(6) 4_655 .
Na1 Eu1 C8 O5 128.1(7) . .
O4 Eu1 C8 O4 -123.0(17) 4_655 6_554
O4 Eu1 C8 O4 38.5(18) . 6_554
O5 Eu1 C8 O4 -40.3(17) 4_655 6_554
O5 Eu1 C8 O4 -50.7(16) . 6_554
O1 Eu1 C8 O4 108.3(17) . 6_554
O1 Eu1 C8 O4 170.6(16) 4_655 6_554
O3 Eu1 C8 O4 -32(2) 4_655 6_554
O3 Eu1 C8 O4 143.0(18) . 6_554
C1 Eu1 C8 O4 137.2(16) . 6_554
C8 Eu1 C8 O4 -42.8(16) 4_655 6_554
Na1 Eu1 C8 O4 77.4(17) . 6_554
O4 Eu1 C8 C7 86.9(5) 4_655 .
O4 Eu1 C8 C7 -111.5(5) . .
O5 Eu1 C8 C7 169.7(5) 4_655 .
O5 Eu1 C8 C7 159.3(10) . .
O1 Eu1 C8 C7 -41.7(6) . .
O1 Eu1 C8 C7 20.6(6) 4_655 .
O3 Eu1 C8 C7 177.5(6) 4_655 .
O3 Eu1 C8 C7 -7.0(5) . .
C1 Eu1 C8 C7 -12.8(6) . .
C8 Eu1 C8 C7 167.2(6) 4_655 .
Na1 Eu1 C8 C7 -72.6(5) . .
Eu1 O3 C7 C8 -14.2(9) . .
Eu1 O3 C7 C7 106.3(7) . 4_654
O5 C8 C7 O3 23.2(11) . .
O4 C8 C7 O3 -158.6(8) 6_554 .
Eu1 C8 C7 O3 9.1(6) . .
O5 C8 C7 C7 -96.1(10) . 4_654
O4 C8 C7 C7 82.2(11) 6_554 4_654
Eu1 C8 C7 C7 -110.2(8) . 4_654
